data_1546744
loop_
_publ_author_name
'Ma, Wangyang'
'yu, chao'
'Chi, Yue'
'Chen, Tianyang'
'Wang, Lianjun'
'Yin, Jianhao'
'Wei, Baosheng'
'Xu, Ling'
'Zhang, Wen-Xiong'
'Xi, Zhenfeng'

_publ_section_title
;
 Formation and Ligand-Based Reductivity of Bridged Bis-alkylidene
 Scandium(III) Complexes
;
_journal_name_full 'Chem. Sci.'
_journal_paper_doi 10.1039/C7SC02018J
_journal_year 2017
_chemical_formula_moiety 'C11 H22 Cl2 N O2 S2 Sc'
_chemical_formula_sum 'C11 H22 Cl2 N O2 S2 Sc'
_chemical_formula_weight 380.27
_chemical_name_systematic
;
 ?
;
_space_group_crystal_system monoclinic
_space_group_IT_number 14
_space_group_name_Hall '-P 2yn'
_space_group_name_H-M_alt 'P 1 21/n 1'
_symmetry_space_group_name_Hall '-P 2yn'
_symmetry_space_group_name_H-M 'P 1 21/n 1'
_atom_sites_solution_hydrogens geom
_atom_sites_solution_primary direct
_audit_block_doi 10.5517/ccdc.csd.cc1mzndn
_audit_creation_date 2016-12-03
_audit_creation_method
;
Olex2 1.2
(compiled 2016.02.19 svn.r3266 for OlexSys, GUI svn.r5155)
;
_audit_update_record
;
2016-12-05 deposited with the CCDC.
2017-07-31 downloaded from the CCDC.
;
_cell_angle_alpha 90
_cell_angle_beta 101.302(3)
_cell_angle_gamma 90
_cell_formula_units_Z 4
_cell_length_a 7.6252(3)
_cell_length_b 17.9614(5)
_cell_length_c 12.5733(4)
_cell_measurement_reflns_used 10274
_cell_measurement_temperature 100.00(10)
_cell_measurement_theta_max 30.2190
_cell_measurement_theta_min 3.4920
_cell_volume 1688.64(10)
_computing_cell_refinement
;
CrysAlisPro, Agilent Technologies,
Version 1.171.36.32 (release 02-08-2013 CrysAlis171 .NET)
(compiled Aug  2 2013,16:46:58)
;
_computing_data_collection
;
CrysAlisPro, Agilent Technologies,
Version 1.171.36.32 (release 02-08-2013 CrysAlis171 .NET)
(compiled Aug  2 2013,16:46:58)
;
_computing_data_reduction
;
CrysAlisPro, Agilent Technologies,
Version 1.171.36.32 (release 02-08-2013 CrysAlis171 .NET)
(compiled Aug  2 2013,16:46:58)
;
_computing_molecular_graphics 'Olex2 (Dolomanov et al., 2009)'
_computing_publication_material 'Olex2 (Dolomanov et al., 2009)'
_computing_structure_refinement 'ShelXL (Sheldrick, 2015)'
_computing_structure_solution 'ShelXS (Sheldrick, 2008)'
_diffrn_ambient_temperature 100.00(10)
_diffrn_detector_area_resol_mean 10.3914
_diffrn_measured_fraction_theta_full 0.998
_diffrn_measured_fraction_theta_max 0.998
_diffrn_measurement_details
;
#__ type_ start__ end____ width___ exp.time_
  1 omega  -15.00   86.00   1.0000    1.0000
omega____ theta____ kappa____ phi______ frames
    -       13.6191   77.0000  -90.0000 101

#__ type_ start__ end____ width___ exp.time_
  2 omega  -13.00   84.00   1.0000    1.0000
omega____ theta____ kappa____ phi______ frames
    -       13.6191   42.0000 -176.0000 97

#__ type_ start__ end____ width___ exp.time_
  3 omega  -60.00   42.00   1.0000    1.0000
omega____ theta____ kappa____ phi______ frames
    -       13.6191  -57.0000  150.0000 102

#__ type_ start__ end____ width___ exp.time_
  4 omega  -60.00   43.00   1.0000    1.0000
omega____ theta____ kappa____ phi______ frames
    -       13.6191  -57.0000   30.0000 103

#__ type_ start__ end____ width___ exp.time_
  5 omega  -13.00   89.00   1.0000    1.0000
omega____ theta____ kappa____ phi______ frames
    -       13.6191   38.0000   90.0000 102

#__ type_ start__ end____ width___ exp.time_
  6 omega    3.00   72.00   1.0000    1.0000
omega____ theta____ kappa____ phi______ frames
    -       13.6191 -126.0000  -27.5811 69
;
_diffrn_measurement_device_type 'SuperNova, Dual, Cu at zero, Atlas'
_diffrn_measurement_method '\w scans'
_diffrn_orient_matrix_UB_11 -0.0430905000
_diffrn_orient_matrix_UB_12 -0.0061789000
_diffrn_orient_matrix_UB_13 -0.0545706000
_diffrn_orient_matrix_UB_21 0.0690355000
_diffrn_orient_matrix_UB_22 0.0198260000
_diffrn_orient_matrix_UB_23 -0.0181402000
_diffrn_orient_matrix_UB_31 0.0486616000
_diffrn_orient_matrix_UB_32 -0.0336189000
_diffrn_orient_matrix_UB_33 -0.0006843000
_diffrn_radiation_monochromator mirror
_diffrn_radiation_type MoK\a
_diffrn_radiation_wavelength 0.71073
_diffrn_reflns_av_R_equivalents 0.0422
_diffrn_reflns_av_unetI/netI 0.0242
_diffrn_reflns_Laue_measured_fraction_full 0.998
_diffrn_reflns_Laue_measured_fraction_max 0.998
_diffrn_reflns_limit_h_max 9
_diffrn_reflns_limit_h_min -9
_diffrn_reflns_limit_k_max 22
_diffrn_reflns_limit_k_min -22
_diffrn_reflns_limit_l_max 15
_diffrn_reflns_limit_l_min -15
_diffrn_reflns_number 21950
_diffrn_reflns_point_group_measured_fraction_full 0.998
_diffrn_reflns_point_group_measured_fraction_max 0.998
_diffrn_reflns_theta_full 25.242
_diffrn_reflns_theta_max 26.020
_diffrn_reflns_theta_min 2.806
_diffrn_source 'SuperNova (Mo) X-ray Source'
_exptl_absorpt_coefficient_mu 0.996
_exptl_absorpt_correction_T_max 1.00000
_exptl_absorpt_correction_T_min 0.63646
_exptl_absorpt_correction_type multi-scan
_exptl_absorpt_process_details
;
CrysAlisPro, Agilent Technologies,
Version 1.171.36.32 (release 02-08-2013 CrysAlis171 .NET)
(compiled Aug  2 2013,16:46:58)
Empirical absorption correction using spherical harmonics,
 implemented in SCALE3 ABSPACK scaling algorithm.
;
_exptl_crystal_colour 'clear light colourless'
_exptl_crystal_colour_lustre clear
_exptl_crystal_colour_modifier light
_exptl_crystal_colour_primary colourless
_exptl_crystal_density_diffrn 1.496
_exptl_crystal_description block
_exptl_crystal_F_000 792
_exptl_crystal_size_max 0.1
_exptl_crystal_size_mid 0.05
_exptl_crystal_size_min 0.05
_refine_diff_density_max 0.314
_refine_diff_density_min -0.295
_refine_diff_density_rms 0.056
_refine_ls_extinction_method none
_refine_ls_goodness_of_fit_ref 1.031
_refine_ls_hydrogen_treatment constr
_refine_ls_matrix_type full
_refine_ls_number_parameters 174
_refine_ls_number_reflns 3333
_refine_ls_number_restraints 0
_refine_ls_restrained_S_all 1.031
_refine_ls_R_factor_all 0.0333
_refine_ls_R_factor_gt 0.0250
_refine_ls_shift/su_max 0.001
_refine_ls_shift/su_mean 0.000
_refine_ls_structure_factor_coef Fsqd
_refine_ls_weighting_details 'w=1/[\s^2^(Fo^2^)+(0.0280P)^2^+0.8590P] where P=(Fo^2^+2Fc^2^)/3'
_refine_ls_weighting_scheme calc
_refine_ls_wR_factor_gt 0.0597
_refine_ls_wR_factor_ref 0.0649
_reflns_Friedel_coverage 0.000
_reflns_number_gt 2846
_reflns_number_total 3333
_reflns_threshold_expression 'I > 2\s(I)'
_cod_data_source_file c7sc02018j2.cif
_cod_data_source_block exp_8027
_cod_original_cell_volume 1688.64(9)
_cod_database_code 1546744
_shelxl_version_number 2014-3
_chemical_oxdiff_formula 'C1 H1 Si1 Sc1 N1 Cl1 S1 Li1'
_shelx_space_group_comment
;
The symmetry employed for this shelxl refinement is uniquely defined
by the following loop, which should always be used as a source of
symmetry information in preference to the above space-group names.
They are only intended as comments.
;
_reflns_odcompleteness_completeness 99.85
_reflns_odcompleteness_iscentric 1
_reflns_odcompleteness_theta 27.42
_olex2_refinement_description
;
1. Fixed Uiso
 At 1.2 times of:
  All C(H,H) groups
 At 1.5 times of:
  All C(H,H,H) groups
2.a Secondary CH2 refined with riding coordinates:
 C4(H4A,H4B), C8(H8A,H8B), C11(H11A,H11B), C7(H7A,H7B), C9(H9A,H9B), C6(H6A,
 H6B), C5(H5A,H5B), C10(H10A,H10B)
2.b Idealised Me refined as rotating group:
 C2(H2A,H2B,H2C), C3(H3A,H3B,H3C)
;
_olex2_submission_special_instructions 'No special instructions were received'

loop_
_space_group_symop_operation_xyz
'x, y, z'
'-x+1/2, y+1/2, -z+1/2'
'-x, -y, -z'
'x-1/2, -y-1/2, z-1/2'

loop_
_atom_site_label
_atom_site_type_symbol
_atom_site_fract_x
_atom_site_fract_y
_atom_site_fract_z
_atom_site_U_iso_or_equiv
_atom_site_adp_type
_atom_site_occupancy
_atom_site_site_symmetry_order
_atom_site_calc_flag
_atom_site_refinement_flags_posn
Sc1 Sc 0.90893(4) 0.13584(2) 0.21516(2) 0.01124(9) Uani 1 1 d .
S2 S 1.08698(6) 0.25327(2) 0.29300(3) 0.01558(11) Uani 1 1 d .
Cl1 Cl 0.67645(6) 0.06091(2) 0.11064(3) 0.01751(11) Uani 1 1 d .
S1 S 0.73094(6) 0.25575(2) 0.14932(3) 0.01507(11) Uani 1 1 d .
Cl2 Cl 1.13016(6) 0.05099(2) 0.31007(3) 0.01936(11) Uani 1 1 d .
N1 N 0.91520(19) 0.37808(8) 0.21956(10) 0.0136(3) Uani 1 1 d .
C1 C 0.9111(2) 0.30456(10) 0.22060(12) 0.0141(4) Uani 1 1 d .
C2 C 0.7641(3) 0.42238(9) 0.16246(14) 0.0194(4) Uani 1 1 d .
H2A H 0.7749 0.4289 0.0866 0.029 Uiso 1 1 calc GR
H2B H 0.7646 0.4712 0.1972 0.029 Uiso 1 1 calc GR
H2C H 0.6519 0.3966 0.1654 0.029 Uiso 1 1 calc GR
C3 C 1.0704(2) 0.42064(10) 0.27483(14) 0.0199(4) Uani 1 1 d .
H3A H 1.0554 0.4330 0.3485 0.030 Uiso 1 1 calc GR
H3B H 1.0805 0.4666 0.2346 0.030 Uiso 1 1 calc GR
H3C H 1.1790 0.3908 0.2784 0.030 Uiso 1 1 calc GR
O1 O 0.77751(16) 0.13039(6) 0.35394(9) 0.0154(3) Uani 1 1 d .
O2 O 1.04203(16) 0.13881(6) 0.07884(9) 0.0163(3) Uani 1 1 d .
C4 C 0.5866(2) 0.13960(10) 0.35237(15) 0.0201(4) Uani 1 1 d .
H4A H 0.5148 0.1063 0.2978 0.024 Uiso 1 1 calc R
H4B H 0.5490 0.1917 0.3352 0.024 Uiso 1 1 calc R
C8 C 1.2301(2) 0.12376(11) 0.07671(15) 0.0239(4) Uani 1 1 d .
H8A H 1.2611 0.0717 0.0984 0.029 Uiso 1 1 calc R
H8B H 1.3091 0.1575 0.1269 0.029 Uiso 1 1 calc R
C11 C 0.9499(3) 0.16150(10) -0.02940(13) 0.0203(4) Uani 1 1 d .
H11A H 0.9451 0.2164 -0.0358 0.024 Uiso 1 1 calc R
H11B H 0.8265 0.1416 -0.0459 0.024 Uiso 1 1 calc R
C7 C 0.8747(3) 0.12415(10) 0.46665(13) 0.0201(4) Uani 1 1 d .
H7A H 0.9771 0.1590 0.4806 0.024 Uiso 1 1 calc R
H7B H 0.9199 0.0728 0.4823 0.024 Uiso 1 1 calc R
C9 C 1.2508(3) 0.13716(11) -0.03920(15) 0.0237(4) Uani 1 1 d .
H9A H 1.3323 0.1001 -0.0618 0.028 Uiso 1 1 calc R
H9B H 1.2976 0.1878 -0.0479 0.028 Uiso 1 1 calc R
C6 C 0.7396(3) 0.14384(11) 0.53551(14) 0.0249(4) Uani 1 1 d .
H6A H 0.7393 0.1980 0.5500 0.030 Uiso 1 1 calc R
H6B H 0.7641 0.1167 0.6054 0.030 Uiso 1 1 calc R
C5 C 0.5637(3) 0.11903(11) 0.46546(15) 0.0237(4) Uani 1 1 d .
H5A H 0.5457 0.0648 0.4720 0.028 Uiso 1 1 calc R
H5B H 0.4612 0.1457 0.4854 0.028 Uiso 1 1 calc R
C10 C 1.0616(3) 0.12851(11) -0.10422(14) 0.0238(4) Uani 1 1 d .
H10A H 1.0455 0.1563 -0.1735 0.029 Uiso 1 1 calc R
H10B H 1.0315 0.0755 -0.1196 0.029 Uiso 1 1 calc R

loop_
_atom_site_aniso_label
_atom_site_aniso_U_11
_atom_site_aniso_U_22
_atom_site_aniso_U_33
_atom_site_aniso_U_23
_atom_site_aniso_U_13
_atom_site_aniso_U_12
Sc1 0.01005(17) 0.01227(17) 0.01077(16) 0.00020(11) 0.00051(13) 0.00027(12)
S2 0.0126(2) 0.0143(2) 0.0174(2) 0.00044(15) -0.00312(17) -0.00069(16)
Cl1 0.0162(2) 0.0187(2) 0.0162(2) -0.00227(15) -0.00008(17) -0.00450(16)
S1 0.0129(2) 0.0144(2) 0.0158(2) -0.00051(15) -0.00254(17) 0.00087(16)
Cl2 0.0164(2) 0.0206(2) 0.0205(2) 0.00505(16) 0.00217(17) 0.00599(17)
N1 0.0146(8) 0.0129(7) 0.0130(7) -0.0005(5) 0.0022(6) 0.0002(6)
C1 0.0155(9) 0.0181(9) 0.0093(8) -0.0003(6) 0.0037(7) -0.0004(7)
C2 0.0227(10) 0.0149(9) 0.0201(9) 0.0018(7) 0.0030(8) 0.0043(7)
C3 0.0194(10) 0.0158(9) 0.0255(10) -0.0028(7) 0.0070(8) -0.0047(7)
O1 0.0101(6) 0.0233(6) 0.0118(6) 0.0000(5) -0.0001(5) -0.0002(5)
O2 0.0102(6) 0.0258(7) 0.0122(6) 0.0019(5) 0.0005(5) 0.0034(5)
C4 0.0125(9) 0.0265(10) 0.0218(9) -0.0011(7) 0.0048(8) 0.0005(7)
C8 0.0125(10) 0.0382(11) 0.0221(10) 0.0043(8) 0.0062(8) 0.0064(8)
C11 0.0186(10) 0.0291(10) 0.0116(8) 0.0037(7) -0.0006(7) 0.0024(8)
C7 0.0219(10) 0.0266(10) 0.0097(8) 0.0010(7) -0.0020(7) -0.0014(8)
C9 0.0228(11) 0.0285(10) 0.0231(10) 0.0029(8) 0.0124(8) 0.0057(8)
C6 0.0330(12) 0.0285(10) 0.0142(9) 0.0018(7) 0.0074(8) 0.0010(8)
C5 0.0239(11) 0.0255(10) 0.0254(10) 0.0020(8) 0.0136(9) -0.0015(8)
C10 0.0279(11) 0.0297(10) 0.0145(9) -0.0013(7) 0.0057(8) 0.0027(8)

loop_
_atom_type_symbol
_atom_type_description
_atom_type_scat_dispersion_real
_atom_type_scat_dispersion_imag
_atom_type_scat_source
C C 0.0033 0.0016 'International Tables Vol C Tables 4.2.6.8 and 6.1.1.4'
H H 0.0000 0.0000 'International Tables Vol C Tables 4.2.6.8 and 6.1.1.4'
Cl Cl 0.1484 0.1585 'International Tables Vol C Tables 4.2.6.8 and 6.1.1.4'
N N 0.0061 0.0033 'International Tables Vol C Tables 4.2.6.8 and 6.1.1.4'
O O 0.0106 0.0060 'International Tables Vol C Tables 4.2.6.8 and 6.1.1.4'
S S 0.1246 0.1234 'International Tables Vol C Tables 4.2.6.8 and 6.1.1.4'
Sc Sc 0.2519 0.3716 'International Tables Vol C Tables 4.2.6.8 and 6.1.1.4'

loop_
_geom_angle_atom_site_label_1
_geom_angle_atom_site_label_2
_geom_angle_atom_site_label_3
_geom_angle
Cl1 Sc1 S2 159.673(19)
Cl1 Sc1 S1 90.386(17)
Cl1 Sc1 Cl2 106.661(19)
S1 Sc1 S2 69.367(15)
Cl2 Sc1 S2 93.643(17)
Cl2 Sc1 S1 162.81(2)
O1 Sc1 S2 91.33(3)
O1 Sc1 Cl1 90.40(3)
O1 Sc1 S1 89.93(3)
O1 Sc1 Cl2 87.83(3)
O2 Sc1 S2 89.24(3)
O2 Sc1 Cl1 89.48(3)
O2 Sc1 S1 91.38(3)
O2 Sc1 Cl2 90.95(3)
O2 Sc1 O1 178.68(5)
C1 S2 Sc1 86.57(6)
C1 S1 Sc1 86.71(6)
C1 N1 C2 121.96(14)
C1 N1 C3 122.37(14)
C3 N1 C2 115.66(14)
S1 C1 S2 117.30(10)
N1 C1 S2 121.33(12)
N1 C1 S1 121.38(12)
C4 O1 Sc1 126.70(10)
C4 O1 C7 109.54(13)
C7 O1 Sc1 123.50(10)
C8 O2 Sc1 128.66(10)
C11 O2 Sc1 122.12(10)
C11 O2 C8 109.14(13)
O1 C4 C5 104.94(14)
O2 C8 C9 105.97(14)
O2 C11 C10 104.14(14)
O1 C7 C6 105.25(14)
C8 C9 C10 103.54(15)
C7 C6 C5 102.85(14)
C4 C5 C6 102.83(15)
C11 C10 C9 102.51(14)

loop_
_geom_bond_atom_site_label_1
_geom_bond_atom_site_label_2
_geom_bond_distance
Sc1 S2 2.5941(5)
Sc1 Cl1 2.4015(5)
Sc1 S1 2.5934(5)
Sc1 Cl2 2.4089(5)
Sc1 O1 2.1781(12)
Sc1 O2 2.1569(12)
S2 C1 1.7312(17)
S1 C1 1.7254(17)
N1 C1 1.321(2)
N1 C2 1.467(2)
N1 C3 1.465(2)
O1 C4 1.462(2)
O1 C7 1.4691(19)
O2 C8 1.465(2)
O2 C11 1.462(2)
C4 C5 1.512(2)
C8 C9 1.516(3)
C11 C10 1.508(3)
C7 C6 1.512(3)
C9 C10 1.520(3)
C6 C5 1.520(3)
